data_1568251
loop_
_publ_author_name
'Ayme, Jean-Fran&#xe7;ois'
'Bruchmann, Bernd'
'Karmazin, Lydia'
'Kyritsakas, Nathalie'

_publ_section_title
;
 Transient self-assembly of metal-organic complexes.
;
_journal_issue 5
_journal_name_full 'Chemical science'
_journal_page_first 1244
_journal_page_last 1251
_journal_paper_doi 10.1039/d2sc06374c
_journal_volume 14
_journal_year 2023
_chemical_formula_moiety 'C48 H48 Ag2 N8 O4, 2(C24 H20 B)'
_chemical_formula_sum 'C96 H88 Ag2 B2 N8 O4'
_chemical_formula_weight 1655.10
_space_group_crystal_system monoclinic
_space_group_IT_number 15
_space_group_name_Hall '-C 2yc'
_space_group_name_H-M_alt 'C 1 2/c 1'
_atom_sites_solution_hydrogens geom
_audit_creation_method SHELXL-2018/3
_audit_update_record
;
2022-03-28 deposited with the CCDC.	2023-01-09 downloaded from the CCDC.
;
_cell_angle_alpha 90
_cell_angle_beta 104.382(3)
_cell_angle_gamma 90
_cell_formula_units_Z 4
_cell_length_a 17.5943(9)
_cell_length_b 21.9079(9)
_cell_length_c 21.0813(10)
_cell_measurement_reflns_used 9305
_cell_measurement_temperature 173(2)
_cell_measurement_theta_max 24.29
_cell_measurement_theta_min 2.39
_cell_volume 7871.2(6)
_computing_cell_refinement 'Bruker SAINT'
_computing_data_collection 'Bruker APEX2'
_computing_data_reduction 'Bruker SAINT'
_computing_molecular_graphics 'Bruker SHELXTL'
_computing_publication_material 'Bruker SHELXTL'
_computing_structure_refinement 'SHELXL-2018/3 (Sheldrick, 2018)'
_computing_structure_solution 'SHELXT 2014/5 (Sheldrick, 2014)'
_diffrn_ambient_temperature 173(2)
_diffrn_measured_fraction_theta_full 0.998
_diffrn_measured_fraction_theta_max 0.989
_diffrn_measurement_device_type 'Bruker APEX-II CCD'
_diffrn_measurement_method '\f and \w scans'
_diffrn_radiation_type MoK\a
_diffrn_radiation_wavelength 0.71073
_diffrn_reflns_av_R_equivalents 0.0755
_diffrn_reflns_av_unetI/netI 0.0317
_diffrn_reflns_Laue_measured_fraction_full 0.998
_diffrn_reflns_Laue_measured_fraction_max 0.989
_diffrn_reflns_limit_h_max 23
_diffrn_reflns_limit_h_min -23
_diffrn_reflns_limit_k_max 23
_diffrn_reflns_limit_k_min -28
_diffrn_reflns_limit_l_max 27
_diffrn_reflns_limit_l_min -27
_diffrn_reflns_number 211120
_diffrn_reflns_point_group_measured_fraction_full 0.998
_diffrn_reflns_point_group_measured_fraction_max 0.989
_diffrn_reflns_theta_full 25.242
_diffrn_reflns_theta_max 28.066
_diffrn_reflns_theta_min 2.255
_exptl_absorpt_coefficient_mu 0.558
_exptl_absorpt_correction_T_max 0.7437
_exptl_absorpt_correction_T_min 0.7113
_exptl_absorpt_correction_type multi-scan
_exptl_absorpt_process_details sadabs
_exptl_crystal_colour colorless
_exptl_crystal_density_diffrn 1.397
_exptl_crystal_density_meas ?
_exptl_crystal_description prism
_exptl_crystal_F_000 3424
_exptl_crystal_size_max 0.100
_exptl_crystal_size_mid 0.090
_exptl_crystal_size_min 0.080
_refine_diff_density_max 0.823
_refine_diff_density_min -0.716
_refine_diff_density_rms 0.065
_refine_ls_extinction_method none
_refine_ls_goodness_of_fit_ref 1.017
_refine_ls_hydrogen_treatment constr
_refine_ls_matrix_type full
_refine_ls_number_parameters 505
_refine_ls_number_reflns 9469
_refine_ls_number_restraints 0
_refine_ls_restrained_S_all 1.017
_refine_ls_R_factor_all 0.0668
_refine_ls_R_factor_gt 0.0361
_refine_ls_shift/su_max 0.003
_refine_ls_shift/su_mean 0.000
_refine_ls_structure_factor_coef Fsqd
_refine_ls_weighting_details 'w=1/[\s^2^(Fo^2^)+(0.0355P)^2^+17.2836P] where P=(Fo^2^+2Fc^2^)/3'
_refine_ls_weighting_scheme calc
_refine_ls_wR_factor_gt 0.0827
_refine_ls_wR_factor_ref 0.0982
_reflns_Friedel_coverage 0.000
_reflns_number_gt 6520
_reflns_number_total 9469
_reflns_threshold_expression 'I > 2\s(I)'
_cod_data_source_file d2sc06374c2.cif
_cod_data_source_block eb_a
_cod_depositor_comments
;
The following automatic conversions were performed:

data item '_exptl_crystal_density_meas' value 'none' was changed to
'?' -- the value is perceived as not measured.

Automatic conversion script
Id: cif_fix_values 7556 2019-12-06 15:28:31Z antanas 

 Adding full bibliography for 1568250--1568251.cif.
;
_cod_original_sg_symbol_H-M 'C 2/c'
_cod_database_code 1568251
_shelx_shelxl_version_number 2018/3
_shelx_space_group_comment
;
The symmetry employed for this shelxl refinement is uniquely defined
by the following loop, which should always be used as a source of
symmetry information in preference to the above space-group names.
They are only intended as comments.
;
_shelx_estimated_absorpt_t_min 0.946
_shelx_estimated_absorpt_t_max 0.957

loop_
_space_group_symop_operation_xyz
'x, y, z'
'-x, y, -z+1/2'
'x+1/2, y+1/2, z'
'-x+1/2, y+1/2, -z+1/2'
'-x, -y, -z'
'x, -y, z-1/2'
'-x+1/2, -y+1/2, -z'
'x+1/2, -y+1/2, z-1/2'

loop_
_atom_site_label
_atom_site_type_symbol
_atom_site_fract_x
_atom_site_fract_y
_atom_site_fract_z
_atom_site_U_iso_or_equiv
_atom_site_adp_type
_atom_site_occupancy
_atom_site_site_symmetry_order
_atom_site_calc_flag
_atom_site_refinement_flags_posn
_atom_site_refinement_flags_adp
_atom_site_refinement_flags_occupancy
_atom_site_disorder_assembly
_atom_site_disorder_group
Ag1 Ag 0.63941(2) 0.25062(2) 0.30235(2) 0.03454(7) Uani 1 1 d . . . . .
N1 N 0.59126(12) 0.34652(9) 0.23390(10) 0.0313(4) Uani 1 1 d . . . . .
C1 C 0.60370(15) 0.39574(11) 0.27297(13) 0.0332(5) Uani 1 1 d . . . . .
C2 C 0.59702(16) 0.45458(12) 0.24898(14) 0.0419(6) Uani 1 1 d . . . . .
H2 H 0.605104 0.488493 0.277972 0.050 Uiso 1 1 calc R U . . .
C3 C 0.57836(18) 0.46327(13) 0.18207(15) 0.0480(7) Uani 1 1 d . . . . .
H3 H 0.574367 0.503288 0.164198 0.058 Uiso 1 1 calc R U . . .
C4 C 0.56563(17) 0.41298(12) 0.14162(14) 0.0429(7) Uani 1 1 d . . . . .
H4 H 0.552846 0.418062 0.095429 0.051 Uiso 1 1 calc R U . . .
C5 C 0.57156(14) 0.35465(11) 0.16867(12) 0.0327(5) Uani 1 1 d . . . . .
C6 C 0.55619(15) 0.29891(12) 0.12855(12) 0.0340(5) Uani 1 1 d . . . . .
C7 C 0.52343(14) 0.24867(11) 0.15174(11) 0.0291(5) Uani 1 1 d . . . . .
H7 H 0.511421 0.251185 0.193179 0.035 Uiso 1 1 calc R U . . .
C8 C 0.50762(14) 0.19470(11) 0.11616(11) 0.0312(5) Uani 1 1 d . . . . .
C9 C 0.52617(17) 0.19184(13) 0.05570(13) 0.0436(7) Uani 1 1 d . . . . .
H9 H 0.516480 0.155426 0.030501 0.052 Uiso 1 1 calc R U . . .
C10 C 0.5587(2) 0.24199(14) 0.03225(14) 0.0526(8) Uani 1 1 d . . . . .
H10 H 0.570908 0.239559 -0.009118 0.063 Uiso 1 1 calc R U . . .
C11 C 0.57366(18) 0.29509(14) 0.06768(13) 0.0466(7) Uani 1 1 d . . . . .
H11 H 0.595815 0.329097 0.050807 0.056 Uiso 1 1 calc R U . . .
C12 C 0.47275(13) 0.14176(10) 0.14216(11) 0.0270(5) Uani 1 1 d . . . . .
C13 C 0.49111(15) 0.08182(11) 0.12929(12) 0.0340(6) Uani 1 1 d . . . . .
H13 H 0.526439 0.073793 0.102764 0.041 Uiso 1 1 calc R U . . .
C14 C 0.45734(15) 0.03428(11) 0.15554(13) 0.0357(6) Uani 1 1 d . . . . .
H14 H 0.468335 -0.006825 0.146535 0.043 Uiso 1 1 calc R U . . .
C15 C 0.40781(15) 0.04703(11) 0.19471(12) 0.0336(5) Uani 1 1 d . . . . .
H15 H 0.384697 0.015020 0.213893 0.040 Uiso 1 1 calc R U . . .
C16 C 0.39212(14) 0.10739(11) 0.20580(12) 0.0303(5) Uani 1 1 d . . . . .
N2 N 0.42376(11) 0.15433(9) 0.18001(9) 0.0280(4) Uani 1 1 d . . . . .
C17 C 0.33697(15) 0.12256(11) 0.24551(12) 0.0335(6) Uani 1 1 d . . . . .
H17 H 0.314662 0.090418 0.265173 0.040 Uiso 1 1 calc R U . . .
N3 N 0.31827(12) 0.17696(9) 0.25436(10) 0.0335(5) Uani 1 1 d . . . . .
C18 C 0.26064(17) 0.18909(13) 0.29198(14) 0.0435(7) Uani 1 1 d . . . . .
H18A H 0.287581 0.196699 0.338413 0.052 Uiso 1 1 calc R U . . .
H18B H 0.225673 0.153363 0.289995 0.052 Uiso 1 1 calc R U . . .
C19 C 0.78673(19) 0.24432(13) 0.23661(15) 0.0459(7) Uani 1 1 d . . . . .
H19A H 0.828587 0.251959 0.213699 0.055 Uiso 1 1 calc R U . . .
H19B H 0.752582 0.280816 0.231618 0.055 Uiso 1 1 calc R U . . .
O1 O 0.82012(12) 0.23240(9) 0.30381(10) 0.0484(5) Uani 1 1 d . . . . .
C20 C 0.8520(2) 0.28529(15) 0.33952(16) 0.0553(8) Uani 1 1 d . . . . .
H20A H 0.816345 0.320416 0.325791 0.066 Uiso 1 1 calc R U . . .
H20B H 0.903334 0.295317 0.330731 0.066 Uiso 1 1 calc R U . . .
C21 C 0.86212(18) 0.27333(15) 0.41015(16) 0.0539(8) Uani 1 1 d . . . . .
H21A H 0.891941 0.234964 0.422197 0.065 Uiso 1 1 calc R U . . .
H21B H 0.892733 0.306926 0.435842 0.065 Uiso 1 1 calc R U . . .
O2 O 0.78840(13) 0.26844(9) 0.42593(10) 0.0477(5) Uani 1 1 d . . . . .
C22 C 0.76455(17) 0.32194(12) 0.45441(13) 0.0419(6) Uani 1 1 d . . . . .
H22A H 0.785719 0.358659 0.437437 0.050 Uiso 1 1 calc R U . . .
H22B H 0.785394 0.320859 0.502554 0.050 Uiso 1 1 calc R U . . .
C23 C 0.67657(17) 0.32491(13) 0.43775(12) 0.0400(6) Uani 1 1 d . . . . .
H23A H 0.655215 0.287273 0.452744 0.048 Uiso 1 1 calc R U . . .
H23B H 0.659458 0.360193 0.460080 0.048 Uiso 1 1 calc R U . . .
N4 N 0.64720(12) 0.33127(9) 0.36669(10) 0.0326(5) Uani 1 1 d . . . . .
C24 C 0.62808(15) 0.38417(11) 0.34398(12) 0.0344(6) Uani 1 1 d . . . . .
H24 H 0.629505 0.417180 0.373476 0.041 Uiso 1 1 calc R U . . .
B1 B 0.74534(15) 0.54307(12) 0.49186(12) 0.0266(5) Uani 1 1 d . . . . .
C25 C 0.80257(13) 0.57721(10) 0.55523(11) 0.0268(5) Uani 1 1 d . . . . .
C26 C 0.87200(14) 0.60684(11) 0.55212(12) 0.0320(5) Uani 1 1 d . . . . .
H26 H 0.886567 0.606811 0.511640 0.038 Uiso 1 1 calc R U . . .
C27 C 0.92050(15) 0.63618(11) 0.60510(14) 0.0378(6) Uani 1 1 d . . . . .
H27 H 0.967320 0.655312 0.600558 0.045 Uiso 1 1 calc R U . . .
C28 C 0.90095(17) 0.63766(12) 0.66436(13) 0.0412(7) Uani 1 1 d . . . . .
H28 H 0.934201 0.657311 0.701103 0.049 Uiso 1 1 calc R U . . .
C29 C 0.83220(18) 0.61010(12) 0.66947(13) 0.0432(7) Uani 1 1 d . . . . .
H29 H 0.817433 0.611403 0.709846 0.052 Uiso 1 1 calc R U . . .
C30 C 0.78446(16) 0.58046(11) 0.61597(12) 0.0351(6) Uani 1 1 d . . . . .
H30 H 0.737616 0.561641 0.620899 0.042 Uiso 1 1 calc R U . . .
C31 C 0.69968(14) 0.48787(11) 0.52106(11) 0.0273(5) Uani 1 1 d . . . . .
C32 C 0.62019(15) 0.48717(13) 0.51943(13) 0.0390(6) Uani 1 1 d . . . . .
H32 H 0.587754 0.518684 0.496267 0.047 Uiso 1 1 calc R U . . .
C33 C 0.58585(16) 0.44231(14) 0.55025(14) 0.0449(7) Uani 1 1 d . . . . .
H33 H 0.530934 0.443199 0.546532 0.054 Uiso 1 1 calc R U . . .
C34 C 0.63058(16) 0.39718(12) 0.58568(13) 0.0387(6) Uani 1 1 d . . . . .
H34 H 0.607555 0.367317 0.607760 0.046 Uiso 1 1 calc R U . . .
C35 C 0.70975(15) 0.39570(11) 0.58885(12) 0.0348(6) Uani 1 1 d . . . . .
H35 H 0.741761 0.364515 0.613115 0.042 Uiso 1 1 calc R U . . .
C36 C 0.74267(14) 0.43968(11) 0.55665(12) 0.0313(5) Uani 1 1 d . . . . .
H36 H 0.797145 0.437071 0.558789 0.038 Uiso 1 1 calc R U . . .
C37 C 0.68505(14) 0.59350(11) 0.44794(11) 0.0294(5) Uani 1 1 d . . . . .
C38 C 0.61718(15) 0.57710(12) 0.40040(12) 0.0353(6) Uani 1 1 d . . . . .
H38 H 0.603874 0.535070 0.394928 0.042 Uiso 1 1 calc R U . . .
C39 C 0.56840(16) 0.61933(14) 0.36087(14) 0.0446(7) Uani 1 1 d . . . . .
H39 H 0.523004 0.605970 0.329299 0.054 Uiso 1 1 calc R U . . .
C40 C 0.58613(17) 0.68079(14) 0.36760(14) 0.0482(8) Uani 1 1 d . . . . .
H40 H 0.553013 0.710028 0.340969 0.058 Uiso 1 1 calc R U . . .
C41 C 0.65258(17) 0.69916(13) 0.41353(14) 0.0423(7) Uani 1 1 d . . . . .
H41 H 0.665760 0.741247 0.418336 0.051 Uiso 1 1 calc R U . . .
C42 C 0.70014(15) 0.65623(11) 0.45269(12) 0.0343(6) Uani 1 1 d . . . . .
H42 H 0.745190 0.670114 0.484299 0.041 Uiso 1 1 calc R U . . .
C43 C 0.79706(13) 0.51136(10) 0.44482(11) 0.0266(5) Uani 1 1 d . . . . .
C44 C 0.76990(14) 0.50578(11) 0.37708(12) 0.0311(5) Uani 1 1 d . . . . .
H44 H 0.721272 0.524336 0.356346 0.037 Uiso 1 1 calc R U . . .
C45 C 0.81030(15) 0.47445(12) 0.33829(13) 0.0364(6) Uani 1 1 d . . . . .
H45 H 0.788512 0.471176 0.292429 0.044 Uiso 1 1 calc R U . . .
C46 C 0.88171(15) 0.44822(11) 0.36623(14) 0.0374(6) Uani 1 1 d . . . . .
H46 H 0.909394 0.426421 0.340090 0.045 Uiso 1 1 calc R U . . .
C47 C 0.91272(15) 0.45402(12) 0.43311(13) 0.0363(6) Uani 1 1 d . . . . .
H47 H 0.962571 0.436904 0.452935 0.044 Uiso 1 1 calc R U . . .
C48 C 0.87124(14) 0.48473(11) 0.47115(12) 0.0315(5) Uani 1 1 d . . . . .
H48 H 0.893684 0.488007 0.516911 0.038 Uiso 1 1 calc R U . . .

loop_
_atom_site_aniso_label
_atom_site_aniso_U_11
_atom_site_aniso_U_22
_atom_site_aniso_U_33
_atom_site_aniso_U_23
_atom_site_aniso_U_13
_atom_site_aniso_U_12
Ag1 0.04319(12) 0.02350(11) 0.03849(11) -0.00370(8) 0.01309(8) -0.00168(8)
N1 0.0357(11) 0.0272(11) 0.0320(11) -0.0024(8) 0.0103(9) -0.0042(9)
C1 0.0353(13) 0.0259(13) 0.0377(14) -0.0029(10) 0.0077(11) -0.0035(10)
C2 0.0499(16) 0.0266(14) 0.0454(16) -0.0018(11) 0.0046(13) -0.0044(12)
C3 0.0606(19) 0.0284(15) 0.0506(17) 0.0077(12) 0.0054(14) -0.0032(13)
C4 0.0523(17) 0.0368(16) 0.0389(15) 0.0070(12) 0.0099(13) -0.0049(13)
C5 0.0338(13) 0.0331(14) 0.0327(13) 0.0023(10) 0.0113(10) -0.0038(10)
C6 0.0379(14) 0.0342(14) 0.0310(13) 0.0008(10) 0.0105(10) -0.0029(11)
C7 0.0319(12) 0.0338(13) 0.0227(10) 0.0001(10) 0.0088(9) 0.0002(11)
C8 0.0343(13) 0.0329(14) 0.0274(12) -0.0034(10) 0.0092(10) -0.0002(10)
C9 0.0581(18) 0.0434(16) 0.0332(14) -0.0091(12) 0.0188(13) -0.0055(13)
C10 0.076(2) 0.058(2) 0.0327(14) -0.0081(13) 0.0302(14) -0.0114(16)
C11 0.0629(19) 0.0469(17) 0.0362(15) -0.0020(13) 0.0240(14) -0.0142(14)
C12 0.0296(12) 0.0270(12) 0.0229(11) -0.0035(9) 0.0040(9) 0.0004(9)
C13 0.0357(13) 0.0349(14) 0.0303(13) -0.0072(11) 0.0061(10) 0.0048(11)
C14 0.0392(14) 0.0244(13) 0.0399(14) -0.0067(10) 0.0031(11) 0.0033(11)
C15 0.0383(14) 0.0254(13) 0.0343(13) 0.0022(10) 0.0037(11) -0.0009(10)
C16 0.0317(12) 0.0264(13) 0.0303(12) -0.0004(10) 0.0033(10) 0.0003(10)
N2 0.0329(10) 0.0236(10) 0.0264(10) -0.0011(8) 0.0051(8) -0.0015(8)
C17 0.0396(14) 0.0276(14) 0.0342(13) 0.0049(10) 0.0108(11) 0.0003(11)
N3 0.0403(12) 0.0296(12) 0.0327(11) 0.0035(9) 0.0133(9) 0.0040(9)
C18 0.0552(17) 0.0405(16) 0.0425(15) 0.0077(12) 0.0267(13) 0.0081(13)
C19 0.0581(18) 0.0402(16) 0.0497(17) -0.0041(13) 0.0326(14) -0.0103(13)
O1 0.0562(12) 0.0413(11) 0.0508(12) -0.0096(9) 0.0192(10) -0.0134(9)
C20 0.0563(19) 0.0506(19) 0.064(2) -0.0194(16) 0.0239(16) -0.0256(15)
C21 0.0416(16) 0.0514(18) 0.064(2) -0.0194(16) 0.0049(15) -0.0009(14)
O2 0.0600(13) 0.0358(10) 0.0489(12) -0.0068(9) 0.0164(10) -0.0012(9)
C22 0.0555(17) 0.0335(15) 0.0334(14) -0.0046(11) 0.0050(12) -0.0009(13)
C23 0.0543(17) 0.0361(15) 0.0301(13) -0.0026(11) 0.0117(12) -0.0034(12)
N4 0.0385(12) 0.0328(12) 0.0271(10) -0.0043(9) 0.0091(9) -0.0047(9)
C24 0.0413(14) 0.0276(14) 0.0344(13) -0.0070(10) 0.0094(11) -0.0047(11)
B1 0.0263(13) 0.0266(14) 0.0279(14) -0.0022(10) 0.0083(10) 0.0025(11)
C25 0.0300(12) 0.0207(12) 0.0299(12) 0.0009(9) 0.0075(10) 0.0068(9)
C26 0.0329(13) 0.0277(13) 0.0358(13) -0.0015(10) 0.0096(11) 0.0011(10)
C27 0.0334(13) 0.0261(13) 0.0519(16) -0.0046(11) 0.0067(12) 0.0019(10)
C28 0.0494(16) 0.0275(14) 0.0383(15) -0.0071(11) -0.0048(12) 0.0043(12)
C29 0.0676(19) 0.0321(15) 0.0309(13) -0.0019(11) 0.0143(13) 0.0045(13)
C30 0.0455(15) 0.0276(13) 0.0341(13) -0.0020(10) 0.0138(11) -0.0007(11)
C31 0.0295(12) 0.0266(12) 0.0252(11) -0.0033(9) 0.0057(9) 0.0007(10)
C32 0.0325(13) 0.0454(16) 0.0419(15) 0.0084(12) 0.0142(11) 0.0087(12)
C33 0.0316(14) 0.0571(18) 0.0503(17) 0.0075(14) 0.0183(12) 0.0003(13)
C34 0.0452(15) 0.0374(15) 0.0366(14) 0.0006(11) 0.0156(12) -0.0072(12)
C35 0.0372(14) 0.0301(14) 0.0342(13) 0.0010(10) 0.0035(11) -0.0006(11)
C36 0.0276(12) 0.0292(13) 0.0349(13) -0.0008(10) 0.0037(10) -0.0018(10)
C37 0.0316(12) 0.0315(13) 0.0278(12) 0.0017(10) 0.0126(10) 0.0069(10)
C38 0.0344(13) 0.0374(15) 0.0350(13) 0.0053(11) 0.0101(11) 0.0064(11)
C39 0.0347(14) 0.060(2) 0.0393(15) 0.0099(13) 0.0088(12) 0.0096(13)
C40 0.0480(17) 0.0540(19) 0.0479(17) 0.0218(14) 0.0223(14) 0.0266(14)
C41 0.0550(17) 0.0323(15) 0.0468(16) 0.0086(12) 0.0264(14) 0.0137(13)
C42 0.0408(14) 0.0322(14) 0.0335(13) 0.0012(10) 0.0159(11) 0.0083(11)
C43 0.0281(12) 0.0212(12) 0.0318(12) -0.0017(9) 0.0101(10) -0.0016(9)
C44 0.0306(12) 0.0302(13) 0.0334(13) -0.0035(10) 0.0099(10) -0.0016(10)
C45 0.0424(15) 0.0357(14) 0.0342(13) -0.0101(11) 0.0154(11) -0.0060(11)
C46 0.0387(14) 0.0294(14) 0.0515(16) -0.0097(12) 0.0249(12) -0.0035(11)
C47 0.0318(13) 0.0313(14) 0.0485(16) -0.0016(11) 0.0152(11) 0.0035(11)
C48 0.0303(12) 0.0294(13) 0.0355(13) -0.0025(10) 0.0096(10) 0.0017(10)

loop_
_atom_type_symbol
_atom_type_description
_atom_type_scat_dispersion_real
_atom_type_scat_dispersion_imag
_atom_type_scat_source
C C 0.0033 0.0016 'International Tables Vol C Tables 4.2.6.8 and 6.1.1.4'
H H 0.0000 0.0000 'International Tables Vol C Tables 4.2.6.8 and 6.1.1.4'
Ag Ag -0.8971 1.1015 'International Tables Vol C Tables 4.2.6.8 and 6.1.1.4'
B B 0.0013 0.0007 'International Tables Vol C Tables 4.2.6.8 and 6.1.1.4'
N N 0.0061 0.0033 'International Tables Vol C Tables 4.2.6.8 and 6.1.1.4'
O O 0.0106 0.0060 'International Tables Vol C Tables 4.2.6.8 and 6.1.1.4'

loop_
_geom_angle_atom_site_label_1
_geom_angle_atom_site_label_2
_geom_angle_atom_site_label_3
_geom_angle
_geom_angle_site_symmetry_1
_geom_angle_site_symmetry_3
_geom_angle_publ_flag
N4 Ag1 N3 157.49(8) . 2_655 ?
N4 Ag1 N2 123.72(7) . 2_655 ?
N3 Ag1 N2 71.66(7) 2_655 2_655 ?
N4 Ag1 N1 69.68(7) . . ?
N3 Ag1 N1 113.30(7) 2_655 . ?
N2 Ag1 N1 133.53(6) 2_655 . ?
C1 N1 C5 118.9(2) . . ?
C1 N1 Ag1 109.36(16) . . ?
C5 N1 Ag1 130.40(16) . . ?
N1 C1 C2 122.7(2) . . ?
N1 C1 C24 116.6(2) . . ?
C2 C1 C24 120.7(2) . . ?
C1 C2 C3 118.7(3) . . ?
C1 C2 H2 120.6 . . ?
C3 C2 H2 120.6 . . ?
C4 C3 C2 118.9(3) . . ?
C4 C3 H3 120.5 . . ?
C2 C3 H3 120.5 . . ?
C3 C4 C5 119.8(3) . . ?
C3 C4 H4 120.1 . . ?
C5 C4 H4 120.1 . . ?
N1 C5 C4 121.0(2) . . ?
N1 C5 C6 116.2(2) . . ?
C4 C5 C6 122.8(2) . . ?
C7 C6 C11 118.9(2) . . ?
C7 C6 C5 119.3(2) . . ?
C11 C6 C5 121.8(2) . . ?
C6 C7 C8 122.0(2) . . ?
C6 C7 H7 119.0 . . ?
C8 C7 H7 119.0 . . ?
C7 C8 C9 118.1(2) . . ?
C7 C8 C12 120.8(2) . . ?
C9 C8 C12 121.1(2) . . ?
C10 C9 C8 120.1(3) . . ?
C10 C9 H9 119.9 . . ?
C8 C9 H9 119.9 . . ?
C11 C10 C9 121.2(3) . . ?
C11 C10 H10 119.4 . . ?
C9 C10 H10 119.4 . . ?
C10 C11 C6 119.7(3) . . ?
C10 C11 H11 120.1 . . ?
C6 C11 H11 120.1 . . ?
N2 C12 C13 121.6(2) . . ?
N2 C12 C8 116.5(2) . . ?
C13 C12 C8 121.9(2) . . ?
C14 C13 C12 119.2(2) . . ?
C14 C13 H13 120.4 . . ?
C12 C13 H13 120.4 . . ?
C15 C14 C13 119.3(2) . . ?
C15 C14 H14 120.4 . . ?
C13 C14 H14 120.4 . . ?
C14 C15 C16 118.7(2) . . ?
C14 C15 H15 120.6 . . ?
C16 C15 H15 120.6 . . ?
N2 C16 C15 122.8(2) . . ?
N2 C16 C17 117.1(2) . . ?
C15 C16 C17 120.1(2) . . ?
C12 N2 C16 118.3(2) . . ?
C12 N2 Ag1 130.45(15) . 2_655 ?
C16 N2 Ag1 110.30(15) . 2_655 ?
N3 C17 C16 122.1(2) . . ?
N3 C17 H17 119.0 . . ?
C16 C17 H17 119.0 . . ?
C17 N3 C18 119.6(2) . . ?
C17 N3 Ag1 117.86(17) . 2_655 ?
C18 N3 Ag1 121.77(16) . 2_655 ?
N3 C18 C19 108.6(2) . 2_655 ?
N3 C18 H18A 110.0 . . ?
C19 C18 H18A 110.0 2_655 . ?
N3 C18 H18B 110.0 . . ?
C19 C18 H18B 110.0 2_655 . ?
H18A C18 H18B 108.4 . . ?
O1 C19 C18 107.6(2) . 2_655 ?
O1 C19 H19A 110.2 . . ?
C18 C19 H19A 110.2 2_655 . ?
O1 C19 H19B 110.2 . . ?
C18 C19 H19B 110.2 2_655 . ?
H19A C19 H19B 108.5 . . ?
C19 O1 C20 113.0(2) . . ?
O1 C20 C21 108.8(3) . . ?
O1 C20 H20A 109.9 . . ?
C21 C20 H20A 109.9 . . ?
O1 C20 H20B 109.9 . . ?
C21 C20 H20B 109.9 . . ?
H20A C20 H20B 108.3 . . ?
O2 C21 C20 111.2(3) . . ?
O2 C21 H21A 109.4 . . ?
C20 C21 H21A 109.4 . . ?
O2 C21 H21B 109.4 . . ?
C20 C21 H21B 109.4 . . ?
H21A C21 H21B 108.0 . . ?
C21 O2 C22 114.7(2) . . ?
O2 C22 C23 109.3(2) . . ?
O2 C22 H22A 109.8 . . ?
C23 C22 H22A 109.8 . . ?
O2 C22 H22B 109.8 . . ?
C23 C22 H22B 109.8 . . ?
H22A C22 H22B 108.3 . . ?
N4 C23 C22 108.9(2) . . ?
N4 C23 H23A 109.9 . . ?
C22 C23 H23A 109.9 . . ?
N4 C23 H23B 109.9 . . ?
C22 C23 H23B 109.9 . . ?
H23A C23 H23B 108.3 . . ?
C24 N4 C23 117.8(2) . . ?
C24 N4 Ag1 121.94(17) . . ?
C23 N4 Ag1 120.24(16) . . ?
N4 C24 C1 121.6(2) . . ?
N4 C24 H24 119.2 . . ?
C1 C24 H24 119.2 . . ?
C25 B1 C37 109.35(19) . . ?
C25 B1 C31 106.69(18) . . ?
C37 B1 C31 113.27(19) . . ?
C25 B1 C43 111.20(19) . . ?
C37 B1 C43 108.52(18) . . ?
C31 B1 C43 107.83(19) . . ?
C30 C25 C26 114.9(2) . . ?
C30 C25 B1 122.4(2) . . ?
C26 C25 B1 122.7(2) . . ?
C27 C26 C25 123.2(2) . . ?
C27 C26 H26 118.4 . . ?
C25 C26 H26 118.4 . . ?
C28 C27 C26 120.0(3) . . ?
C28 C27 H27 120.0 . . ?
C26 C27 H27 120.0 . . ?
C27 C28 C29 118.8(2) . . ?
C27 C28 H28 120.6 . . ?
C29 C28 H28 120.6 . . ?
C28 C29 C30 120.4(3) . . ?
C28 C29 H29 119.8 . . ?
C30 C29 H29 119.8 . . ?
C29 C30 C25 122.6(3) . . ?
C29 C30 H30 118.7 . . ?
C25 C30 H30 118.7 . . ?
C32 C31 C36 114.2(2) . . ?
C32 C31 B1 125.3(2) . . ?
C36 C31 B1 120.2(2) . . ?
C31 C32 C33 123.1(2) . . ?
C31 C32 H32 118.5 . . ?
C33 C32 H32 118.5 . . ?
C34 C33 C32 120.5(3) . . ?
C34 C33 H33 119.8 . . ?
C32 C33 H33 119.8 . . ?
C33 C34 C35 118.8(2) . . ?
C33 C34 H34 120.6 . . ?
C35 C34 H34 120.6 . . ?
C34 C35 C36 120.0(2) . . ?
C34 C35 H35 120.0 . . ?
C36 C35 H35 120.0 . . ?
C35 C36 C31 123.4(2) . . ?
C35 C36 H36 118.3 . . ?
C31 C36 H36 118.3 . . ?
C42 C37 C38 114.6(2) . . ?
C42 C37 B1 122.3(2) . . ?
C38 C37 B1 123.0(2) . . ?
C39 C38 C37 123.2(3) . . ?
C39 C38 H38 118.4 . . ?
C37 C38 H38 118.4 . . ?
C40 C39 C38 119.8(3) . . ?
C40 C39 H39 120.1 . . ?
C38 C39 H39 120.1 . . ?
C41 C40 C39 119.1(3) . . ?
C41 C40 H40 120.4 . . ?
C39 C40 H40 120.4 . . ?
C40 C41 C42 120.0(3) . . ?
C40 C41 H41 120.0 . . ?
C42 C41 H41 120.0 . . ?
C41 C42 C37 123.2(3) . . ?
C41 C42 H42 118.4 . . ?
C37 C42 H42 118.4 . . ?
C44 C43 C48 114.5(2) . . ?
C44 C43 B1 123.4(2) . . ?
C48 C43 B1 122.0(2) . . ?
C45 C44 C43 123.4(2) . . ?
C45 C44 H44 118.3 . . ?
C43 C44 H44 118.3 . . ?
C46 C45 C44 120.0(2) . . ?
C46 C45 H45 120.0 . . ?
C44 C45 H45 120.0 . . ?
C45 C46 C47 119.0(2) . . ?
C45 C46 H46 120.5 . . ?
C47 C46 H46 120.5 . . ?
C48 C47 C46 120.2(2) . . ?
C48 C47 H47 119.9 . . ?
C46 C47 H47 119.9 . . ?
C47 C48 C43 122.8(2) . . ?
C47 C48 H48 118.6 . . ?
C43 C48 H48 118.6 . . ?

loop_
_geom_bond_atom_site_label_1
_geom_bond_atom_site_label_2
_geom_bond_distance
_geom_bond_site_symmetry_2
_geom_bond_publ_flag
Ag1 N4 2.211(2) . ?
Ag1 N3 2.243(2) 2_655 ?
Ag1 N2 2.455(2) 2_655 ?
Ag1 N1 2.570(2) . ?
N1 C1 1.341(3) . ?
N1 C5 1.344(3) . ?
C1 C2 1.379(4) . ?
C1 C24 1.473(4) . ?
C2 C3 1.380(4) . ?
C2 H2 0.9500 . ?
C3 C4 1.377(4) . ?
C3 H3 0.9500 . ?
C4 C5 1.393(4) . ?
C4 H4 0.9500 . ?
C5 C6 1.472(4) . ?
C6 C7 1.387(3) . ?
C6 C11 1.394(3) . ?
C7 C8 1.391(3) . ?
C7 H7 0.9500 . ?
C8 C9 1.393(3) . ?
C8 C12 1.479(3) . ?
C9 C10 1.386(4) . ?
C9 H9 0.9500 . ?
C10 C11 1.372(4) . ?
C10 H10 0.9500 . ?
C11 H11 0.9500 . ?
C12 N2 1.340(3) . ?
C12 C13 1.395(3) . ?
C13 C14 1.381(4) . ?
C13 H13 0.9500 . ?
C14 C15 1.370(4) . ?
C14 H14 0.9500 . ?
C15 C16 1.382(3) . ?
C15 H15 0.9500 . ?
C16 N2 1.347(3) . ?
C16 C17 1.469(3) . ?
C17 N3 1.263(3) . ?
C17 H17 0.9500 . ?
N3 C18 1.459(3) . ?
C18 C19 1.507(4) 2_655 ?
C18 H18A 0.9900 . ?
C18 H18B 0.9900 . ?
C19 O1 1.417(4) . ?
C19 H19A 0.9900 . ?
C19 H19B 0.9900 . ?
O1 C20 1.419(3) . ?
C20 C21 1.478(5) . ?
C20 H20A 0.9900 . ?
C20 H20B 0.9900 . ?
C21 O2 1.421(4) . ?
C21 H21A 0.9900 . ?
C21 H21B 0.9900 . ?
O2 C22 1.427(3) . ?
C22 C23 1.501(4) . ?
C22 H22A 0.9900 . ?
C22 H22B 0.9900 . ?
C23 N4 1.465(3) . ?
C23 H23A 0.9900 . ?
C23 H23B 0.9900 . ?
N4 C24 1.267(3) . ?
C24 H24 0.9500 . ?
B1 C25 1.640(3) . ?
B1 C37 1.648(3) . ?
B1 C31 1.653(4) . ?
B1 C43 1.656(3) . ?
C25 C30 1.396(3) . ?
C25 C26 1.399(3) . ?
C26 C27 1.384(3) . ?
C26 H26 0.9500 . ?
C27 C28 1.376(4) . ?
C27 H27 0.9500 . ?
C28 C29 1.380(4) . ?
C28 H28 0.9500 . ?
C29 C30 1.389(4) . ?
C29 H29 0.9500 . ?
C30 H30 0.9500 . ?
C31 C32 1.390(3) . ?
C31 C36 1.403(3) . ?
C32 C33 1.396(4) . ?
C32 H32 0.9500 . ?
C33 C34 1.365(4) . ?
C33 H33 0.9500 . ?
C34 C35 1.378(4) . ?
C34 H34 0.9500 . ?
C35 C36 1.386(3) . ?
C35 H35 0.9500 . ?
C36 H36 0.9500 . ?
C37 C42 1.399(4) . ?
C37 C38 1.402(3) . ?
C38 C39 1.390(4) . ?
C38 H38 0.9500 . ?
C39 C40 1.382(4) . ?
C39 H39 0.9500 . ?
C40 C41 1.380(4) . ?
C40 H40 0.9500 . ?
C41 C42 1.387(4) . ?
C41 H41 0.9500 . ?
C42 H42 0.9500 . ?
C43 C44 1.394(3) . ?
C43 C48 1.411(3) . ?
C44 C45 1.391(3) . ?
C44 H44 0.9500 . ?
C45 C46 1.374(4) . ?
C45 H45 0.9500 . ?
C46 C47 1.385(4) . ?
C46 H46 0.9500 . ?
C47 C48 1.385(3) . ?
C47 H47 0.9500 . ?
C48 H48 0.9500 . ?

loop_
_geom_torsion_atom_site_label_1
_geom_torsion_atom_site_label_2
_geom_torsion_atom_site_label_3
_geom_torsion_atom_site_label_4
_geom_torsion
_geom_torsion_site_symmetry_1
_geom_torsion_site_symmetry_2
_geom_torsion_site_symmetry_3
_geom_torsion_site_symmetry_4
_geom_torsion_publ_flag
C5 N1 C1 C2 0.1(4) . . . . ?
Ag1 N1 C1 C2 168.1(2) . . . . ?
C5 N1 C1 C24 -177.7(2) . . . . ?
Ag1 N1 C1 C24 -9.7(3) . . . . ?
N1 C1 C2 C3 -1.4(4) . . . . ?
C24 C1 C2 C3 176.3(3) . . . . ?
C1 C2 C3 C4 1.2(4) . . . . ?
C2 C3 C4 C5 0.1(4) . . . . ?
C1 N1 C5 C4 1.3(4) . . . . ?
Ag1 N1 C5 C4 -163.81(19) . . . . ?
C1 N1 C5 C6 -178.1(2) . . . . ?
Ag1 N1 C5 C6 16.8(3) . . . . ?
C3 C4 C5 N1 -1.5(4) . . . . ?
C3 C4 C5 C6 177.9(3) . . . . ?
N1 C5 C6 C7 32.7(3) . . . . ?
C4 C5 C6 C7 -146.6(3) . . . . ?
N1 C5 C6 C11 -147.2(3) . . . . ?
C4 C5 C6 C11 33.4(4) . . . . ?
C11 C6 C7 C8 0.1(4) . . . . ?
C5 C6 C7 C8 -179.9(2) . . . . ?
C6 C7 C8 C9 0.4(4) . . . . ?
C6 C7 C8 C12 179.9(2) . . . . ?
C7 C8 C9 C10 -0.6(4) . . . . ?
C12 C8 C9 C10 179.9(3) . . . . ?
C8 C9 C10 C11 0.3(5) . . . . ?
C9 C10 C11 C6 0.2(5) . . . . ?
C7 C6 C11 C10 -0.4(4) . . . . ?
C5 C6 C11 C10 179.6(3) . . . . ?
C7 C8 C12 N2 31.9(3) . . . . ?
C9 C8 C12 N2 -148.6(2) . . . . ?
C7 C8 C12 C13 -146.7(2) . . . . ?
C9 C8 C12 C13 32.7(4) . . . . ?
N2 C12 C13 C14 0.7(4) . . . . ?
C8 C12 C13 C14 179.3(2) . . . . ?
C12 C13 C14 C15 -1.3(4) . . . . ?
C13 C14 C15 C16 1.1(4) . . . . ?
C14 C15 C16 N2 -0.4(4) . . . . ?
C14 C15 C16 C17 177.7(2) . . . . ?
C13 C12 N2 C16 0.0(3) . . . . ?
C8 C12 N2 C16 -178.6(2) . . . . ?
C13 C12 N2 Ag1 -167.92(16) . . . 2_655 ?
C8 C12 N2 Ag1 13.5(3) . . . 2_655 ?
C15 C16 N2 C12 -0.2(3) . . . . ?
C17 C16 N2 C12 -178.3(2) . . . . ?
C15 C16 N2 Ag1 170.02(19) . . . 2_655 ?
C17 C16 N2 Ag1 -8.1(2) . . . 2_655 ?
N2 C16 C17 N3 1.4(4) . . . . ?
C15 C16 C17 N3 -176.7(2) . . . . ?
C16 C17 N3 C18 177.4(2) . . . . ?
C16 C17 N3 Ag1 7.2(3) . . . 2_655 ?
C17 N3 C18 C19 -145.6(3) . . . 2_655 ?
Ag1 N3 C18 C19 24.3(3) 2_655 . . 2_655 ?
C18 C19 O1 C20 -167.2(2) 2_655 . . . ?
C19 O1 C20 C21 162.3(3) . . . . ?
O1 C20 C21 O2 -68.9(3) . . . . ?
C20 C21 O2 C22 -100.4(3) . . . . ?
C21 O2 C22 C23 151.3(2) . . . . ?
O2 C22 C23 N4 -63.8(3) . . . . ?
C22 C23 N4 C24 -99.5(3) . . . . ?
C22 C23 N4 Ag1 79.3(2) . . . . ?
C23 N4 C24 C1 175.3(2) . . . . ?
Ag1 N4 C24 C1 -3.5(3) . . . . ?
N1 C1 C24 N4 9.8(4) . . . . ?
C2 C1 C24 N4 -168.0(3) . . . . ?
C37 B1 C25 C30 93.0(3) . . . . ?
C31 B1 C25 C30 -29.8(3) . . . . ?
C43 B1 C25 C30 -147.2(2) . . . . ?
C37 B1 C25 C26 -85.1(3) . . . . ?
C31 B1 C25 C26 152.1(2) . . . . ?
C43 B1 C25 C26 34.8(3) . . . . ?
C30 C25 C26 C27 1.3(3) . . . . ?
B1 C25 C26 C27 179.5(2) . . . . ?
C25 C26 C27 C28 -0.6(4) . . . . ?
C26 C27 C28 C29 -0.7(4) . . . . ?
C27 C28 C29 C30 1.2(4) . . . . ?
C28 C29 C30 C25 -0.4(4) . . . . ?
C26 C25 C30 C29 -0.8(4) . . . . ?
B1 C25 C30 C29 -179.0(2) . . . . ?
C25 B1 C31 C32 110.2(3) . . . . ?
C37 B1 C31 C32 -10.2(3) . . . . ?
C43 B1 C31 C32 -130.3(2) . . . . ?
C25 B1 C31 C36 -62.9(3) . . . . ?
C37 B1 C31 C36 176.7(2) . . . . ?
C43 B1 C31 C36 56.6(3) . . . . ?
C36 C31 C32 C33 -0.3(4) . . . . ?
B1 C31 C32 C33 -173.7(2) . . . . ?
C31 C32 C33 C34 1.9(4) . . . . ?
C32 C33 C34 C35 -1.9(4) . . . . ?
C33 C34 C35 C36 0.3(4) . . . . ?
C34 C35 C36 C31 1.4(4) . . . . ?
C32 C31 C36 C35 -1.4(4) . . . . ?
B1 C31 C36 C35 172.4(2) . . . . ?
C25 B1 C37 C42 19.7(3) . . . . ?
C31 B1 C37 C42 138.6(2) . . . . ?
C43 B1 C37 C42 -101.7(3) . . . . ?
C25 B1 C37 C38 -164.0(2) . . . . ?
C31 B1 C37 C38 -45.2(3) . . . . ?
C43 B1 C37 C38 74.6(3) . . . . ?
C42 C37 C38 C39 0.0(4) . . . . ?
B1 C37 C38 C39 -176.5(2) . . . . ?
C37 C38 C39 C40 0.0(4) . . . . ?
C38 C39 C40 C41 0.3(4) . . . . ?
C39 C40 C41 C42 -0.7(4) . . . . ?
C40 C41 C42 C37 0.8(4) . . . . ?
C38 C37 C42 C41 -0.4(4) . . . . ?
B1 C37 C42 C41 176.1(2) . . . . ?
C25 B1 C43 C44 -148.0(2) . . . . ?
C37 B1 C43 C44 -27.7(3) . . . . ?
C31 B1 C43 C44 95.3(3) . . . . ?
C25 B1 C43 C48 35.4(3) . . . . ?
C37 B1 C43 C48 155.7(2) . . . . ?
C31 B1 C43 C48 -81.2(3) . . . . ?
C48 C43 C44 C45 2.6(3) . . . . ?
B1 C43 C44 C45 -174.1(2) . . . . ?
C43 C44 C45 C46 -1.5(4) . . . . ?
C44 C45 C46 C47 -0.6(4) . . . . ?
C45 C46 C47 C48 1.4(4) . . . . ?
C46 C47 C48 C43 -0.2(4) . . . . ?
C44 C43 C48 C47 -1.8(3) . . . . ?
B1 C43 C48 C47 175.1(2) . . . . ?
